data_8102074
loop_
_publ_author_name
'Schreuer, J.'
'Wiehl, L.'
'Wagner, A.'
'Hofmann, P.'

_publ_section_title
;
Crystal structure of bis(hydrogenbetaine) tetrachlorocuprate(II) monohydrate, 
[(CH~3~)~3~NCH~2~COOH]~2~[CuCl~4~] &#x00B7; H~2~O
;
_journal_issue 4
_journal_name_full 'Zeitschrift f\"ur Kristallographie - New Crystal Structures'
_journal_page_first 525
_journal_page_last 526
_journal_volume 221
_journal_year 2006
_chemical_formula_structural '((CH3)3NCH2COOH)2[CuCl4] &#x00B7; H2O'
_chemical_formula_sum 'C10 H26 Cl4 Cu N2 O5'
_chemical_formula_weight 459.67
_chemical_name_systematic
; 
bis-hydrogenbetaine tetrachlorocuprate(II) monohydrate 
;
_space_group_IT_number 14
_symmetry_cell_setting monoclinic
_symmetry_space_group_name_Hall '-P 2yn'
_symmetry_space_group_name_H-M 'P 1 21/n 1'
_atom_sites_solution_hydrogens geom
_atom_sites_solution_primary direct
_atom_sites_solution_secondary difmap
_audit_creation_method SHELXL-97
_cell_angle_alpha 90.00
_cell_angle_beta 105.013(9)
_cell_angle_gamma 90.00
_cell_formula_units_Z 4
_cell_length_a 14.0527(15)
_cell_length_b 9.1089(7)
_cell_length_c 16.4085(17)
_cell_measurement_reflns_used 1412
_cell_measurement_temperature 293(2)
_cell_measurement_theta_max 26.00
_cell_measurement_theta_min 3.74
_cell_volume 2028.7(4)
_computing_cell_refinement 'CrysAlis RED 1.171.29.9 beta'
_computing_data_collection 'CrysAlis CCD 1.171.29.9 beta'
_computing_data_reduction 'CrysAlis RED 1.171.29.9 beta'
_computing_molecular_graphics 'Accelrys MS Modeling 4.0'
_computing_structure_refinement 'SHELXL-97 (Sheldrick, 1997)'
_computing_structure_solution 'SHELXS-97 (Sheldrick, 1990)'
_diffrn_ambient_temperature 293(2)
_diffrn_measured_fraction_theta_full 0.927
_diffrn_measured_fraction_theta_max 0.927
_diffrn_measurement_device_type 'Oxford Diffraction Xcalibur3 & Sapphire3 CCD'
_diffrn_measurement_method phi/omega
_diffrn_radiation_monochromator graphite
_diffrn_radiation_source 'fine-focus sealed tube'
_diffrn_radiation_type MoK\a
_diffrn_radiation_wavelength 0.71073
_diffrn_reflns_av_R_equivalents 0.0323
_diffrn_reflns_av_sigmaI/netI 0.0213
_diffrn_reflns_limit_h_max 17
_diffrn_reflns_limit_h_min -15
_diffrn_reflns_limit_k_max 11
_diffrn_reflns_limit_k_min -11
_diffrn_reflns_limit_l_max 20
_diffrn_reflns_limit_l_min -20
_diffrn_reflns_number 28624
_diffrn_reflns_theta_full 26.00
_diffrn_reflns_theta_max 26.00
_diffrn_reflns_theta_min 3.74
_exptl_absorpt_coefficient_mu 1.622
_exptl_absorpt_correction_T_max 1.0569
_exptl_absorpt_correction_T_min 0.9670
_exptl_absorpt_correction_type empirical
_exptl_crystal_colour 'amber yellow'
_exptl_crystal_density_diffrn 1.505
_exptl_crystal_density_method 'not measured'
_exptl_crystal_description block
_exptl_crystal_F_000 948
_exptl_crystal_size_max 0.21
_exptl_crystal_size_mid 0.17
_exptl_crystal_size_min 0.15
_refine_diff_density_max 0.651
_refine_diff_density_min -0.711
_refine_diff_density_rms 0.050
_refine_ls_extinction_method none
_refine_ls_goodness_of_fit_ref 1.052
_refine_ls_hydrogen_treatment mixed
_refine_ls_matrix_type full
_refine_ls_number_parameters 303
_refine_ls_number_reflns 3944
_refine_ls_number_restraints 0
_refine_ls_restrained_S_all 1.052
_refine_ls_R_factor_all 0.0523
_refine_ls_R_factor_gt 0.0376
_refine_ls_shift/su_max 0.001
_refine_ls_shift/su_mean 0.000
_refine_ls_structure_factor_coef Fsqd
_refine_ls_weighting_details 'w=1/[\s^2^(Fo^2^)+(0.0358P)^2^+1.4402P] where P=(Fo^2^+2Fc^2^)/3'
_refine_ls_weighting_scheme calc
_refine_ls_wR_factor_gt 0.0803
_refine_ls_wR_factor_ref 0.0854
_reflns_number_gt 3186
_reflns_number_total 3944
_reflns_threshold_expression >2sigma(I)
_cod_data_source_file 1267-1912.cff
_cod_data_source_block bcchcw
_cod_depositor_comments
;
The following automatic conversions were performed:

'_refine_ls_weighting_scheme' value 'calc
w=1/[\s^2^(Fo^2^)+(0.0358P)^2^+1.4402P] where P=(Fo^2^+2Fc^2^)/3' was
changed to 'calc'. New tag '_refine_ls_weighting_details' was
created. The value of the new tag was set to
'w=1/[\s^2^(Fo^2^)+(0.0358P)^2^+1.4402P] where P=(Fo^2^+2Fc^2^)/3'.

Automatic conversion script
Id: cif_fix_values 3143 2015-03-26 13:38:13Z robertas 
;
_cod_original_cell_volume 2028.7(3)
_cod_original_sg_symbol_H-M P12(1)/n1
_cod_database_code 8102074

loop_
_symmetry_equiv_pos_as_xyz
'x, y, z'
'-x+1/2, y+1/2, -z+1/2'
'-x, -y, -z'
'x-1/2, -y-1/2, z-1/2'

loop_
_atom_site_label
_atom_site_type_symbol
_atom_site_fract_x
_atom_site_fract_y
_atom_site_fract_z
_atom_site_U_iso_or_equiv
_atom_site_adp_type
_atom_site_occupancy
_atom_site_symmetry_multiplicity
_atom_site_Wyckoff_symbol
_atom_site_calc_flag
_atom_site_refinement_flags
_atom_site_disorder_assembly
_atom_site_disorder_group
Cu1 Cu 0.78645(2) 0.79764(4) 0.01757(2) 0.04086(11) Uani 1 4 e d . . .
Cl1 Cl 0.75109(6) 0.77572(9) -0.12202(4) 0.0589(2) Uani 1 4 e d . . .
Cl2 Cl 0.66880(7) 0.64756(10) 0.04454(6) 0.0702(3) Uani 1 4 e d . . .
Cl3 Cl 0.78805(8) 0.96732(10) 0.11464(6) 0.0742(3) Uani 1 4 e d . . .
Cl4 Cl 0.94929(7) 0.78321(17) 0.03997(6) 0.0994(4) Uani 1 4 e d . . .
O1A O 0.50038(19) 0.3930(3) 0.86841(18) 0.0647(8) Uani 1 4 e d . . .
O2A O 0.59627(17) 0.2306(3) 0.95202(15) 0.0657(6) Uani 1 4 e d . . .
N1A N 0.76116(16) 0.3208(2) 0.88896(13) 0.0364(5) Uani 1 4 e d . . .
C5A C 0.5842(2) 0.3245(3) 0.90010(18) 0.0435(6) Uani 1 4 e d . . .
C4A C 0.6605(2) 0.3859(3) 0.86022(19) 0.0404(6) Uani 1 4 e d . . .
C3A C 0.8251(3) 0.4013(4) 0.8435(2) 0.0511(7) Uani 1 4 e d . . .
C2A C 0.8046(3) 0.3415(5) 0.98189(19) 0.0557(8) Uani 1 4 e d . . .
C1A C 0.7614(3) 0.1622(4) 0.8668(3) 0.0625(9) Uani 1 4 e d . . .
H12A H 0.467(3) 0.366(4) 0.881(2) 0.058(14) Uiso 1 4 e d . . .
H11A H 0.640(2) 0.374(3) 0.8070(19) 0.041(8) Uiso 1 4 e d . . .
H10A H 0.670(2) 0.482(3) 0.8710(17) 0.043(8) Uiso 1 4 e d . . .
H9A H 0.800(3) 0.380(4) 0.786(2) 0.070(11) Uiso 1 4 e d . . .
H8A H 0.888(2) 0.356(3) 0.8601(17) 0.043(8) Uiso 1 4 e d . . .
H7A H 0.825(2) 0.500(4) 0.861(2) 0.066(10) Uiso 1 4 e d . . .
H6A H 0.766(3) 0.287(4) 1.011(2) 0.066(11) Uiso 1 4 e d . . .
H5A H 0.799(3) 0.437(5) 0.993(3) 0.085(13) Uiso 1 4 e d . . .
H4A H 0.868(3) 0.312(4) 0.994(2) 0.074(11) Uiso 1 4 e d . . .
H3A H 0.727(2) 0.116(4) 0.894(2) 0.053(10) Uiso 1 4 e d . . .
H2A H 0.830(3) 0.130(4) 0.883(2) 0.061(9) Uiso 1 4 e d . . .
H1A H 0.737(3) 0.156(4) 0.810(3) 0.089(14) Uiso 1 4 e d . . .
N1B N 0.57532(17) 0.1659(3) 0.18985(14) 0.0434(5) Uani 1 4 e d . . .
O1B O 0.6012(2) -0.1671(3) 0.31704(17) 0.0678(7) Uani 1 4 e d . . .
O2B O 0.46249(15) -0.0620(3) 0.24527(15) 0.0635(6) Uani 1 4 e d . . .
C5B C 0.5502(2) -0.0639(3) 0.26945(16) 0.0448(7) Uani 1 4 e d . . .
C4B C 0.6199(2) 0.0492(4) 0.2504(2) 0.0495(7) Uani 1 4 e d . . .
C3B C 0.6567(3) 0.2639(4) 0.1782(3) 0.0629(9) Uani 1 4 e d . . .
C2B C 0.5056(4) 0.2590(5) 0.2233(3) 0.0709(11) Uani 1 4 e d . . .
C1B C 0.5241(3) 0.1009(5) 0.1063(2) 0.0675(10) Uani 1 4 e d . . .
H12B H 0.567(3) -0.216(5) 0.327(3) 0.092(18) Uiso 1 4 e d . . .
H11B H 0.652(3) 0.093(4) 0.299(2) 0.073(11) Uiso 1 4 e d . . .
H10B H 0.667(3) 0.004(4) 0.227(2) 0.064(10) Uiso 1 4 e d . . .
H9B H 0.624(3) 0.343(5) 0.135(3) 0.088(12) Uiso 1 4 e d . . .
H8B H 0.700(2) 0.206(3) 0.1565(19) 0.055(9) Uiso 1 4 e d . . .
H7B H 0.688(3) 0.298(4) 0.228(3) 0.084(14) Uiso 1 4 e d . . .
H6B H 0.488(3) 0.336(6) 0.186(3) 0.108(16) Uiso 1 4 e d . . .
H5B H 0.538(4) 0.294(6) 0.275(3) 0.12(2) Uiso 1 4 e d . . .
H4B H 0.452(3) 0.199(4) 0.227(2) 0.068(11) Uiso 1 4 e d . . .
H3B H 0.509(3) 0.174(4) 0.071(2) 0.065(10) Uiso 1 4 e d . . .
H2B H 0.469(3) 0.043(4) 0.113(2) 0.067(10) Uiso 1 4 e d . . .
H1B H 0.573(3) 0.039(4) 0.089(2) 0.069(11) Uiso 1 4 e d . . .
O1W1 O 0.0123(3) 0.1251(4) 0.14795(19) 0.0690(7) Uani 1 4 e d . . .
H1W1 H -0.024(4) 0.067(6) 0.128(4) 0.13(3) Uiso 1 4 e d . . .
H2W1 H 0.032(4) 0.146(5) 0.115(3) 0.089(19) Uiso 1 4 e d . . .

loop_
_atom_site_aniso_label
_atom_site_aniso_U_11
_atom_site_aniso_U_22
_atom_site_aniso_U_33
_atom_site_aniso_U_23
_atom_site_aniso_U_13
_atom_site_aniso_U_12
Cu1 0.03260(19) 0.0488(2) 0.04234(18) 0.00034(15) 0.01184(13) 0.00498(15)
Cl1 0.0718(6) 0.0594(5) 0.0414(4) -0.0011(3) 0.0071(3) -0.0024(4)
Cl2 0.0579(5) 0.0689(5) 0.0966(7) 0.0061(5) 0.0433(5) -0.0059(4)
Cl3 0.0865(7) 0.0678(5) 0.0728(6) -0.0213(4) 0.0283(5) 0.0083(5)
Cl4 0.0342(5) 0.1914(13) 0.0717(6) -0.0096(7) 0.0120(4) 0.0232(6)
O1A 0.0356(14) 0.0798(18) 0.0836(18) 0.0285(14) 0.0245(13) 0.0089(12)
O2A 0.0526(14) 0.0724(15) 0.0791(15) 0.0338(13) 0.0298(11) 0.0067(11)
N1A 0.0338(12) 0.0394(12) 0.0370(11) 0.0009(9) 0.0111(9) 0.0036(9)
C5A 0.0364(16) 0.0478(16) 0.0485(15) 0.0026(13) 0.0149(12) 0.0008(13)
C4A 0.0334(15) 0.0447(17) 0.0427(16) 0.0082(13) 0.0093(12) 0.0028(12)
C3A 0.0394(19) 0.062(2) 0.057(2) 0.0071(16) 0.0226(15) 0.0033(16)
C2A 0.044(2) 0.082(3) 0.0379(16) -0.0031(16) 0.0056(14) 0.0105(19)
C1A 0.057(3) 0.0449(19) 0.087(3) -0.0103(18) 0.021(2) 0.0044(17)
N1B 0.0378(13) 0.0497(13) 0.0456(13) 0.0051(10) 0.0161(10) 0.0008(10)
O1B 0.0490(15) 0.0750(17) 0.0726(16) 0.0302(13) 0.0037(12) 0.0032(13)
O2B 0.0371(13) 0.0766(15) 0.0764(15) 0.0228(12) 0.0143(11) 0.0001(11)
C5B 0.0395(17) 0.0591(17) 0.0360(14) 0.0060(12) 0.0100(12) 0.0032(14)
C4B 0.0352(17) 0.0626(19) 0.0495(17) 0.0065(15) 0.0086(14) 0.0010(15)
C3B 0.058(2) 0.058(2) 0.083(3) -0.002(2) 0.036(2) -0.0075(18)
C2B 0.061(3) 0.066(2) 0.098(3) 0.011(2) 0.043(2) 0.013(2)
C1B 0.070(3) 0.088(3) 0.0402(17) 0.0130(18) 0.0066(17) -0.017(2)
O1W1 0.078(2) 0.0719(18) 0.0644(16) -0.0157(14) 0.0309(15) -0.0094(15)

loop_
_atom_type_symbol
_atom_type_description
_atom_type_scat_dispersion_real
_atom_type_scat_dispersion_imag
_atom_type_scat_source
C C 0.0033 0.0016 'International Tables Vol C Tables 4.2.6.8 and 6.1.1.4'
H H 0.0000 0.0000 'International Tables Vol C Tables 4.2.6.8 and 6.1.1.4'
O O 0.0106 0.0060 'International Tables Vol C Tables 4.2.6.8 and 6.1.1.4'
N N 0.0061 0.0033 'International Tables Vol C Tables 4.2.6.8 and 6.1.1.4'
Cu Cu 0.3201 1.2651 'International Tables Vol C Tables 4.2.6.8 and 6.1.1.4'
Cl Cl 0.1484 0.1585 'International Tables Vol C Tables 4.2.6.8 and 6.1.1.4'

loop_
_geom_angle_atom_site_label_1
_geom_angle_atom_site_label_2
_geom_angle_atom_site_label_3
_geom_angle
_geom_angle_site_symmetry_1
_geom_angle_site_symmetry_3
_geom_angle_publ_flag
Cl3 Cu1 Cl1 139.57(4) . . ?
Cl3 Cu1 Cl4 95.97(4) . . ?
Cl1 Cu1 Cl4 96.36(4) . . ?
Cl3 Cu1 Cl2 98.73(4) . . ?
Cl1 Cu1 Cl2 99.60(4) . . ?
Cl4 Cu1 Cl2 134.44(5) . . ?
C5A O1A H12A 111(4) . . ?
C1A N1A C4A 111.7(3) . . ?
C1A N1A C3A 108.3(3) . . ?
C4A N1A C3A 106.8(2) . . ?
C1A N1A C2A 110.1(3) . . ?
C4A N1A C2A 112.0(2) . . ?
C3A N1A C2A 107.8(3) . . ?
O2A C5A O1A 124.8(3) . . ?
O2A C5A C4A 126.6(3) . . ?
O1A C5A C4A 108.6(2) . . ?
N1A C4A C5A 116.1(2) . . ?
N1A C4A H11A 108.3(19) . . ?
C5A C4A H11A 108.1(19) . . ?
N1A C4A H10A 104.4(19) . . ?
C5A C4A H10A 111.1(18) . . ?
H11A C4A H10A 109(3) . . ?
N1A C3A H9A 106(2) . . ?
N1A C3A H8A 106.1(17) . . ?
H9A C3A H8A 106(3) . . ?
N1A C3A H7A 106(2) . . ?
H9A C3A H7A 118(3) . . ?
H8A C3A H7A 114(3) . . ?
N1A C2A H6A 108(2) . . ?
N1A C2A H5A 108(3) . . ?
H6A C2A H5A 108(3) . . ?
N1A C2A H4A 107(2) . . ?
H6A C2A H4A 113(3) . . ?
H5A C2A H4A 112(4) . . ?
N1A C1A H3A 108(2) . . ?
N1A C1A H2A 107(2) . . ?
H3A C1A H2A 111(3) . . ?
N1A C1A H1A 107(3) . . ?
H3A C1A H1A 113(4) . . ?
H2A C1A H1A 111(3) . . ?
C4B N1B C1B 110.5(3) . . ?
C4B N1B C3B 108.0(3) . . ?
C1B N1B C3B 108.6(3) . . ?
C4B N1B C2B 111.3(3) . . ?
C1B N1B C2B 110.7(3) . . ?
C3B N1B C2B 107.6(3) . . ?
C5B O1B H12B 107(4) . . ?
O2B C5B O1B 124.6(3) . . ?
O2B C5B C4B 126.2(3) . . ?
O1B C5B C4B 109.2(3) . . ?
N1B C4B C5B 116.4(2) . . ?
N1B C4B H11B 108(2) . . ?
C5B C4B H11B 108(2) . . ?
N1B C4B H10B 105(2) . . ?
C5B C4B H10B 110(2) . . ?
H11B C4B H10B 109(3) . . ?
N1B C3B H9B 107(2) . . ?
N1B C3B H8B 107.6(19) . . ?
H9B C3B H8B 110(3) . . ?
N1B C3B H7B 108(3) . . ?
H9B C3B H7B 115(3) . . ?
H8B C3B H7B 110(3) . . ?
N1B C2B H6B 106(3) . . ?
N1B C2B H5B 108(3) . . ?
H6B C2B H5B 110(4) . . ?
N1B C2B H4B 108(2) . . ?
H6B C2B H4B 113(4) . . ?
H5B C2B H4B 112(4) . . ?
N1B C1B H3B 107(2) . . ?
N1B C1B H2B 108(2) . . ?
H3B C1B H2B 115(3) . . ?
N1B C1B H1B 106(2) . . ?
H3B C1B H1B 108(3) . . ?
H2B C1B H1B 111(3) . . ?
H1W1 O1W1 H2W1 103(6) . . ?

loop_
_geom_bond_atom_site_label_1
_geom_bond_atom_site_label_2
_geom_bond_distance
_geom_bond_site_symmetry_2
_geom_bond_publ_flag
Cu1 Cl3 2.2153(9) . ?
Cu1 Cl1 2.2233(8) . ?
Cu1 Cl4 2.2255(10) . ?
Cu1 Cl2 2.2754(9) . ?
O1A C5A 1.316(4) . ?
O1A H12A 0.61(4) . ?
O2A C5A 1.188(3) . ?
N1A C1A 1.491(4) . ?
N1A C4A 1.493(3) . ?
N1A C3A 1.499(4) . ?
N1A C2A 1.500(4) . ?
C5A C4A 1.501(4) . ?
C4A H11A 0.85(3) . ?
C4A H10A 0.89(3) . ?
C3A H9A 0.93(4) . ?
C3A H8A 0.95(3) . ?
C3A H7A 0.95(4) . ?
C2A H6A 0.96(4) . ?
C2A H5A 0.90(4) . ?
C2A H4A 0.90(4) . ?
C1A H3A 0.85(3) . ?
C1A H2A 0.97(4) . ?
C1A H1A 0.91(4) . ?
N1B C4B 1.479(4) . ?
N1B C1B 1.495(4) . ?
N1B C3B 1.502(4) . ?
N1B C2B 1.503(4) . ?
O1B C5B 1.310(4) . ?
O1B H12B 0.70(4) . ?
O2B C5B 1.193(3) . ?
C5B C4B 1.509(4) . ?
C4B H11B 0.91(4) . ?
C4B H10B 0.94(4) . ?
C3B H9B 1.03(4) . ?
C3B H8B 0.94(3) . ?
C3B H7B 0.88(4) . ?
C2B H6B 0.92(5) . ?
C2B H5B 0.91(5) . ?
C2B H4B 0.94(4) . ?
C1B H3B 0.87(4) . ?
C1B H2B 0.97(4) . ?
C1B H1B 0.99(4) . ?
O1W1 H1W1 0.75(6) . ?
O1W1 H2W1 0.70(5) . ?
